data_2230431
loop_
_publ_author_name
'Liu, Ying'
'Zhang, Hong-Sen'
'Hou, Guang-Feng'
'Gao, Jin-Sheng'

_publ_section_title
;
 <i>catena</i>-Poly[[bis(nitrato-\k<i>O</i>)cobalt(II)]-bis[\m-1,4-bis(pyridin-3-ylmethoxy)benzene-\k^2^<i>N</i>:<i>N</i>']]
;
_journal_coeditor_code NG5160
_journal_issue 6
_journal_name_full 'Acta Crystallographica Section E'
_journal_page_first m789
_journal_paper_doi 10.1107/S1600536811018630
_journal_volume 67
_journal_year 2011
_chemical_formula_iupac '[Co (N O3)2 (C18 H16 N2 O2)2]'
_chemical_formula_moiety 'C36 H32 Co N6 O10'
_chemical_formula_sum 'C36 H32 Co N6 O10'
_chemical_formula_weight 767.61
_chemical_name_systematic
;
<i>catena</i>-Poly[[bis(nitrato-\k<i>O</i>)cobalt(II)]-bis[\m-1,4-
bis(pyridin-3-ylmethoxy)benzene-\k^2^<i>N</i>:<i>N</i>']]
;
_space_group_IT_number 14
_symmetry_cell_setting monoclinic
_symmetry_space_group_name_Hall '-P 2ybc'
_symmetry_space_group_name_H-M 'P 1 21/c 1'
_atom_sites_solution_hydrogens geom
_atom_sites_solution_primary direct
_atom_sites_solution_secondary difmap
_audit_creation_method SHELXL-97
_cell_angle_alpha 90.00
_cell_angle_beta 115.26(2)
_cell_angle_gamma 90.00
_cell_formula_units_Z 2
_cell_length_a 8.3864(17)
_cell_length_b 16.751(3)
_cell_length_c 13.273(5)
_cell_measurement_reflns_used 13456
_cell_measurement_temperature 291(2)
_cell_measurement_theta_max 27.47
_cell_measurement_theta_min 3.31
_cell_volume 1686.3(8)
_computing_cell_refinement 'RAPID-AUTO (Rigaku, 1998)'
_computing_data_collection 'RAPID-AUTO (Rigaku, 1998)'
_computing_data_reduction 'CrystalStructure (Rigaku/MSC, 2002)'
_computing_molecular_graphics 'SHELXTL (Sheldrick, 2008)'
_computing_publication_material 'SHELXL97 (Sheldrick, 2008)'
_computing_structure_refinement 'SHELXL97 (Sheldrick, 2008)'
_computing_structure_solution 'SHELXS97 (Sheldrick, 2008)'
_diffrn_ambient_temperature 293(2)
_diffrn_measured_fraction_theta_full 0.977
_diffrn_measured_fraction_theta_max 0.977
_diffrn_measurement_device_type 'Rigaku R-AXIS RAPID'
_diffrn_measurement_method \w
_diffrn_radiation_monochromator graphite
_diffrn_radiation_source 'fine-focus sealed tube'
_diffrn_radiation_type MoK\a
_diffrn_radiation_wavelength 0.71073
_diffrn_reflns_av_R_equivalents 0.0290
_diffrn_reflns_av_sigmaI/netI 0.0247
_diffrn_reflns_limit_h_max 10
_diffrn_reflns_limit_h_min -10
_diffrn_reflns_limit_k_max 21
_diffrn_reflns_limit_k_min -21
_diffrn_reflns_limit_l_max 17
_diffrn_reflns_limit_l_min -16
_diffrn_reflns_number 15667
_diffrn_reflns_theta_full 27.47
_diffrn_reflns_theta_max 27.47
_diffrn_reflns_theta_min 3.31
_diffrn_standards_decay_% 0
_diffrn_standards_interval_count 0
_diffrn_standards_interval_time 0
_diffrn_standards_number 0
_exptl_absorpt_coefficient_mu 0.580
_exptl_absorpt_correction_T_max 0.9069
_exptl_absorpt_correction_T_min 0.8880
_exptl_absorpt_correction_type multi-scan
_exptl_absorpt_process_details '(ABSCOR; Higashi, 1995)'
_exptl_crystal_colour red
_exptl_crystal_density_diffrn 1.512
_exptl_crystal_density_method 'not measured'
_exptl_crystal_description block
_exptl_crystal_F_000 794
_exptl_crystal_size_max 0.21
_exptl_crystal_size_mid 0.19
_exptl_crystal_size_min 0.17
_refine_diff_density_max 0.395
_refine_diff_density_min -0.237
_refine_ls_extinction_method none
_refine_ls_goodness_of_fit_ref 1.073
_refine_ls_hydrogen_treatment constr
_refine_ls_matrix_type full
_refine_ls_number_parameters 251
_refine_ls_number_reflns 3770
_refine_ls_number_restraints 12
_refine_ls_restrained_S_all 1.099
_refine_ls_R_factor_all 0.0429
_refine_ls_R_factor_gt 0.0351
_refine_ls_shift/su_max 0.000
_refine_ls_shift/su_mean 0.000
_refine_ls_structure_factor_coef Fsqd
_refine_ls_weighting_details 'calc w=1/[\s^2^(Fo^2^)+(0.0468P)^2^+0.5680P] where P=(Fo^2^+2Fc^2^)/3'
_refine_ls_weighting_scheme calc
_refine_ls_wR_factor_gt 0.0893
_refine_ls_wR_factor_ref 0.0925
_reflns_number_gt 3176
_reflns_number_total 3770
_reflns_threshold_expression I>2sigma(I)
_cod_data_source_file ng5160.cif
_cod_data_source_block I
_cod_original_sg_symbol_H-M 'P 21/c'
_cod_database_code 2230431
_cod_database_fobs_code 2230431

loop_
_symmetry_equiv_pos_as_xyz
'x, y, z'
'-x, y+1/2, -z+1/2'
'-x, -y, -z'
'x, -y-1/2, z-1/2'

loop_
_atom_site_type_symbol
_atom_site_label
_atom_site_fract_x
_atom_site_fract_y
_atom_site_fract_z
_atom_site_U_iso_or_equiv
_atom_site_adp_type
_atom_site_calc_flag
_atom_site_refinement_flags
_atom_site_occupancy
_atom_site_symmetry_multiplicity
_atom_site_disorder_assembly
_atom_site_disorder_group
Co Co1 -1.0000 0.0000 0.0000 0.02593(10) Uani d S 1 2 . .
O O1 -0.18789(18) -0.14784(9) 0.32358(15) 0.0595(5) Uani d . 1 1 . .
O O2 0.52403(19) -0.11163(9) 0.58551(15) 0.0593(5) Uani d . 1 1 . .
O O3 -1.20689(16) -0.06442(7) 0.02231(11) 0.0352(3) Uani d . 1 1 . .
O O4 -1.2179(2) -0.18994(9) -0.01783(15) 0.0581(4) Uani d . 1 1 . .
O O5 -1.4545(10) -0.1223(6) -0.0743(18) 0.063(3) Uani d PU 0.41(4) 1 . .
N N1 -0.78768(18) -0.07480(9) 0.11956(11) 0.0296(3) Uani d . 1 1 . .
N N2 0.98946(18) -0.07047(8) 0.86365(11) 0.0281(3) Uani d . 1 1 . .
N N3 -1.2934(2) -0.12828(9) -0.01457(13) 0.0363(3) Uani d . 1 1 . .
C C1 -0.8314(2) -0.13113(11) 0.17496(15) 0.0346(4) Uani d . 1 1 . .
H H1 -0.9503 -0.1403 0.1556 0.041 Uiso calc R 1 1 . .
C C2 -0.7088(2) -0.17610(12) 0.25912(15) 0.0380(4) Uani d . 1 1 . .
H H2 -0.7452 -0.2152 0.2945 0.046 Uiso calc R 1 1 . .
C C3 -0.5319(2) -0.16281(11) 0.29067(14) 0.0353(4) Uani d . 1 1 . .
H H3 -0.4472 -0.1925 0.3476 0.042 Uiso calc R 1 1 . .
C C4 -0.4826(2) -0.10430(11) 0.23586(14) 0.0318(4) Uani d . 1 1 . .
C C5 -0.6145(2) -0.06312(10) 0.15006(14) 0.0318(4) Uani d . 1 1 . .
H H5 -0.5813 -0.0253 0.1114 0.038 Uiso calc R 1 1 . .
C C6 -0.2936(2) -0.08121(12) 0.27107(17) 0.0420(5) Uani d . 1 1 . .
H H6A -0.2746 -0.0656 0.2066 0.050 Uiso calc R 1 1 . .
H H6B -0.2633 -0.0364 0.3222 0.050 Uiso calc R 1 1 . .
C C7 -0.0111(2) -0.13537(11) 0.38925(16) 0.0379(4) Uani d . 1 1 . .
C C8 0.0822(2) -0.20193(11) 0.44505(16) 0.0358(4) Uani d . 1 1 . .
H H8 0.0244 -0.2504 0.4378 0.043 Uiso calc R 1 1 . .
C C9 0.2614(2) -0.19664(11) 0.51163(15) 0.0353(4) Uani d . 1 1 . .
H H9 0.3245 -0.2416 0.5485 0.042 Uiso calc R 1 1 . .
C C10 0.3463(2) -0.12396(11) 0.52298(15) 0.0372(4) Uani d . 1 1 . .
C C11 0.2531(3) -0.05720(12) 0.46827(18) 0.0438(5) Uani d . 1 1 . .
H H11 0.3105 -0.0085 0.4768 0.053 Uiso calc R 1 1 . .
C C12 0.0744(3) -0.06280(12) 0.40079(18) 0.0440(5) Uani d . 1 1 . .
H H12 0.0117 -0.0180 0.3632 0.053 Uiso calc R 1 1 . .
C C13 0.6332(2) -0.17831(11) 0.62877(16) 0.0394(4) Uani d . 1 1 . .
H H13A 0.6360 -0.2106 0.5689 0.047 Uiso calc R 1 1 . .
H H13B 0.5902 -0.2109 0.6724 0.047 Uiso calc R 1 1 . .
C C14 0.8133(2) -0.14676(10) 0.70073(14) 0.0314(4) Uani d . 1 1 . .
C C15 0.9609(2) -0.16228(11) 0.68233(15) 0.0379(4) Uani d . 1 1 . .
H H15 0.9519 -0.1924 0.6213 0.045 Uiso calc R 1 1 . .
C C16 1.1220(2) -0.13215(11) 0.75657(16) 0.0381(4) Uani d . 1 1 . .
H H16 1.2228 -0.1416 0.7457 0.046 Uiso calc R 1 1 . .
C C17 1.1322(2) -0.08808(10) 0.84652(15) 0.0317(4) Uani d . 1 1 . .
H H17 1.2418 -0.0698 0.8973 0.038 Uiso calc R 1 1 . .
C C18 0.8350(2) -0.09926(10) 0.79096(14) 0.0298(3) Uani d . 1 1 . .
H H18 0.7352 -0.0866 0.8016 0.036 Uiso calc R 1 1 . .
O O5' -1.4489(10) -0.1298(4) -0.0282(16) 0.065(2) Uani d PU 0.59(4) 1 . .

loop_
_atom_site_aniso_label
_atom_site_aniso_U_11
_atom_site_aniso_U_22
_atom_site_aniso_U_33
_atom_site_aniso_U_12
_atom_site_aniso_U_13
_atom_site_aniso_U_23
Co1 0.01535(16) 0.03043(17) 0.02660(16) 0.00104(12) 0.00375(12) -0.00271(12)
O1 0.0175(7) 0.0419(8) 0.0931(12) 0.0015(6) -0.0013(7) 0.0135(8)
O2 0.0236(8) 0.0371(8) 0.0823(11) -0.0020(6) -0.0107(7) 0.0046(7)
O3 0.0260(7) 0.0340(7) 0.0433(7) -0.0036(5) 0.0126(5) -0.0017(5)
O4 0.0532(10) 0.0361(8) 0.0798(11) 0.0038(7) 0.0233(9) -0.0053(7)
O5 0.022(2) 0.072(3) 0.078(5) -0.0074(18) 0.006(3) -0.001(3)
N1 0.0200(7) 0.0342(7) 0.0296(7) 0.0021(5) 0.0057(6) -0.0005(5)
N2 0.0196(7) 0.0311(7) 0.0289(7) 0.0012(5) 0.0057(5) -0.0019(5)
N3 0.0251(8) 0.0375(8) 0.0442(8) -0.0004(6) 0.0126(7) 0.0024(6)
C1 0.0203(9) 0.0422(10) 0.0376(9) -0.0013(7) 0.0090(7) 0.0001(7)
C2 0.0311(10) 0.0434(10) 0.0373(9) -0.0023(8) 0.0125(8) 0.0068(7)
C3 0.0258(10) 0.0418(10) 0.0304(8) 0.0041(7) 0.0045(7) 0.0063(7)
C4 0.0199(9) 0.0374(9) 0.0329(8) 0.0024(7) 0.0064(7) 0.0012(7)
C5 0.0216(9) 0.0350(9) 0.0348(8) 0.0024(7) 0.0082(7) 0.0053(7)
C6 0.0196(9) 0.0469(11) 0.0503(11) 0.0034(8) 0.0060(8) 0.0123(8)
C7 0.0164(9) 0.0434(10) 0.0462(10) 0.0015(7) 0.0059(7) 0.0062(8)
C8 0.0248(9) 0.0341(9) 0.0441(10) -0.0027(7) 0.0106(8) 0.0039(7)
C9 0.0250(9) 0.0352(9) 0.0370(9) 0.0036(7) 0.0047(7) 0.0057(7)
C10 0.0186(9) 0.0406(10) 0.0397(9) 0.0001(7) 0.0001(7) -0.0005(7)
C11 0.0259(10) 0.0345(10) 0.0584(12) -0.0030(7) 0.0059(9) 0.0041(8)
C12 0.0250(10) 0.0361(10) 0.0585(12) 0.0056(8) 0.0058(9) 0.0120(8)
C13 0.0255(10) 0.0377(10) 0.0407(10) 0.0017(7) 0.0003(8) -0.0080(7)
C14 0.0229(9) 0.0315(8) 0.0315(8) 0.0022(7) 0.0038(7) -0.0022(6)
C15 0.0336(11) 0.0393(10) 0.0382(9) 0.0037(8) 0.0128(8) -0.0091(7)
C16 0.0266(10) 0.0388(10) 0.0505(11) 0.0028(7) 0.0182(8) -0.0058(8)
C17 0.0198(8) 0.0313(9) 0.0381(9) 0.0004(6) 0.0067(7) -0.0019(7)
C18 0.0182(8) 0.0366(9) 0.0302(8) 0.0008(6) 0.0059(6) -0.0024(6)
O5' 0.0261(19) 0.076(2) 0.093(5) -0.0091(15) 0.025(2) -0.003(3)

loop_
_atom_type_symbol
_atom_type_description
_atom_type_scat_dispersion_real
_atom_type_scat_dispersion_imag
_atom_type_scat_source
C C 0.0033 0.0016 'International Tables Vol C Tables 4.2.6.8 and 6.1.1.4'
H H 0.0000 0.0000 'International Tables Vol C Tables 4.2.6.8 and 6.1.1.4'
Co Co 0.3494 0.9721 'International Tables Vol C Tables 4.2.6.8 and 6.1.1.4'
N N 0.0061 0.0033 'International Tables Vol C Tables 4.2.6.8 and 6.1.1.4'
O O 0.0106 0.0060 'International Tables Vol C Tables 4.2.6.8 and 6.1.1.4'

loop_
_geom_angle_atom_site_label_1
_geom_angle_atom_site_label_2
_geom_angle_atom_site_label_3
_geom_angle_site_symmetry_1
_geom_angle_site_symmetry_3
_geom_angle
_geom_angle_publ_flag
N2 Co1 N2 3_556 1_354 180.00(7) ?
N2 Co1 O3 3_556 . 84.57(5) ?
N2 Co1 O3 1_354 . 95.43(5) ?
N2 Co1 O3 3_556 3_355 95.43(5) ?
N2 Co1 O3 1_354 3_355 84.57(5) ?
O3 Co1 O3 . 3_355 180.00(9) ?
N2 Co1 N1 3_556 . 88.60(6) ?
N2 Co1 N1 1_354 . 91.40(6) ?
O3 Co1 N1 . . 93.81(5) ?
O3 Co1 N1 3_355 . 86.19(5) ?
N2 Co1 N1 3_556 3_355 91.40(6) ?
N2 Co1 N1 1_354 3_355 88.60(6) ?
O3 Co1 N1 . 3_355 86.19(5) ?
O3 Co1 N1 3_355 3_355 93.81(5) ?
N1 Co1 N1 . 3_355 180.00(13) ?
C7 O1 C6 . . 118.18(15) ?
C10 O2 C13 . . 118.47(15) ?
N3 O3 Co1 . . 136.62(11) ?
O5' O5 N3 . . 75.2(11) ?
C1 N1 C5 . . 116.76(15) ?
C1 N1 Co1 . . 118.02(12) ?
C5 N1 Co1 . . 124.85(11) ?
C18 N2 C17 . . 117.35(15) ?
C18 N2 Co1 . 1_756 119.38(11) ?
C17 N2 Co1 . 1_756 123.27(11) ?
O4 N3 O5' . . 120.5(3) ?
O4 N3 O5 . . 118.9(5) ?
O5' N3 O5 . . 28.3(4) ?
O4 N3 O3 . . 120.46(16) ?
O5' N3 O3 . . 117.9(3) ?
O5 N3 O3 . . 117.7(5) ?
N1 C1 C2 . . 123.13(17) ?
N1 C1 H1 . . 118.4 ?
C2 C1 H1 . . 118.4 ?
C1 C2 C3 . . 119.57(17) ?
C1 C2 H2 . . 120.2 ?
C3 C2 H2 . . 120.2 ?
C2 C3 C4 . . 118.62(16) ?
C2 C3 H3 . . 120.7 ?
C4 C3 H3 . . 120.7 ?
C3 C4 C5 . . 118.15(16) ?
C3 C4 C6 . . 122.12(16) ?
C5 C4 C6 . . 119.62(16) ?
N1 C5 C4 . . 123.73(16) ?
N1 C5 H5 . . 118.1 ?
C4 C5 H5 . . 118.1 ?
O1 C6 C4 . . 107.92(16) ?
O1 C6 H6A . . 110.1 ?
C4 C6 H6A . . 110.1 ?
O1 C6 H6B . . 110.1 ?
C4 C6 H6B . . 110.1 ?
H6A C6 H6B . . 108.4 ?
O1 C7 C8 . . 115.30(17) ?
O1 C7 C12 . . 124.69(17) ?
C8 C7 C12 . . 120.00(17) ?
C7 C8 C9 . . 120.22(17) ?
C7 C8 H8 . . 119.9 ?
C9 C8 H8 . . 119.9 ?
C8 C9 C10 . . 119.56(17) ?
C8 C9 H9 . . 120.2 ?
C10 C9 H9 . . 120.2 ?
O2 C10 C11 . . 114.82(17) ?
O2 C10 C9 . . 124.82(17) ?
C11 C10 C9 . . 120.36(17) ?
C10 C11 C12 . . 119.99(18) ?
C10 C11 H11 . . 120.0 ?
C12 C11 H11 . . 120.0 ?
C11 C12 C7 . . 119.86(18) ?
C11 C12 H12 . . 120.1 ?
C7 C12 H12 . . 120.1 ?
O2 C13 C14 . . 106.54(15) ?
O2 C13 H13A . . 110.4 ?
C14 C13 H13A . . 110.4 ?
O2 C13 H13B . . 110.4 ?
C14 C13 H13B . . 110.4 ?
H13A C13 H13B . . 108.6 ?
C18 C14 C15 . . 117.62(16) ?
C18 C14 C13 . . 118.62(16) ?
C15 C14 C13 . . 123.76(16) ?
C16 C15 C14 . . 118.72(16) ?
C16 C15 H15 . . 120.6 ?
C14 C15 H15 . . 120.6 ?
C17 C16 C15 . . 119.63(17) ?
C17 C16 H16 . . 120.2 ?
C15 C16 H16 . . 120.2 ?
N2 C17 C16 . . 122.36(16) ?
N2 C17 H17 . . 118.8 ?
C16 C17 H17 . . 118.8 ?
N2 C18 C14 . . 124.24(16) ?
N2 C18 H18 . . 117.9 ?
C14 C18 H18 . . 117.9 ?
O5 O5' N3 . . 76.5(11) ?

loop_
_geom_bond_atom_site_label_1
_geom_bond_atom_site_label_2
_geom_bond_site_symmetry_2
_geom_bond_distance
_geom_bond_publ_flag
Co1 N2 3_556 2.1307(15) yes
Co1 N2 1_354 2.1307(15) ?
Co1 O3 . 2.1682(13) yes
Co1 O3 3_355 2.1682(13) ?
Co1 N1 . 2.2016(15) yes
Co1 N1 3_355 2.2016(15) ?
O1 C7 . 1.378(2) ?
O1 C6 . 1.411(2) ?
O2 C10 . 1.377(2) ?
O2 C13 . 1.402(2) ?
O3 N3 . 1.2679(19) ?
O4 N3 . 1.222(2) ?
O5 O5' . 0.606(9) ?
O5 N3 . 1.245(7) ?
N1 C1 . 1.340(2) ?
N1 C5 . 1.346(2) ?
N2 C18 . 1.332(2) ?
N2 C17 . 1.343(2) ?
N2 Co1 1_756 2.1307(15) ?
N3 O5' . 1.238(5) ?
C1 C2 . 1.376(3) ?
C1 H1 . 0.9300 ?
C2 C3 . 1.377(3) ?
C2 H2 . 0.9300 ?
C3 C4 . 1.385(3) ?
C3 H3 . 0.9300 ?
C4 C5 . 1.386(2) ?
C4 C6 . 1.500(3) ?
C5 H5 . 0.9300 ?
C6 H6A . 0.9700 ?
C6 H6B . 0.9700 ?
C7 C8 . 1.382(3) ?
C7 C12 . 1.386(3) ?
C8 C9 . 1.384(3) ?
C8 H8 . 0.9300 ?
C9 C10 . 1.386(3) ?
C9 H9 . 0.9300 ?
C10 C11 . 1.380(3) ?
C11 C12 . 1.383(3) ?
C11 H11 . 0.9300 ?
C12 H12 . 0.9300 ?
C13 C14 . 1.497(2) ?
C13 H13A . 0.9700 ?
C13 H13B . 0.9700 ?
C14 C18 . 1.384(2) ?
C14 C15 . 1.385(3) ?
C15 C16 . 1.384(3) ?
C15 H15 . 0.9300 ?
C16 C17 . 1.375(3) ?
C16 H16 . 0.9300 ?
C17 H17 . 0.9300 ?
C18 H18 . 0.9300 ?
